data_4305022
loop_
_publ_author_name
'Vadapalli Chandrasekhar'
'Balasubramanian Murugesa Pandian'
'Ramamoorthy Boomishankar'
'Alexander Steiner'
'Jagadese J. Vittal'
'Ahmad Houri'
'Rodolphe Cl\'erac'

_publ_contact_author_address
;Head, Department of Chemistry
Indian Institute of Technology Kanpur
Kanpur 208016
Uttarpradesh
India
;
_publ_contact_author_email vc@iitk.ac.in
_publ_contact_author_fax '+91-512-259 7436'
_publ_contact_author_name 'Prof. V. Chandrasekhar'
_publ_contact_author_phone '+91-512-259 7259'
_publ_section_title
;
 Trinuclear Heterobimetallic Ni2Ln complexes [L2Ni2Ln][ClO4] (Ln = La, Ce,
 Pr, Nd, Sm, Eu, Gd, Tb, Dy, Ho, and Er; LH3=
 (S)P[N(Me)N=CH-C6H3-2-OH-3-OMe]3): From Simple Paramagnetic Complexes
 to Single-Molecule Magnet Behavior
;
_journal_name_full 'Inorganic Chemistry'
_journal_page_first 4918
_journal_page_last 4929
_journal_paper_doi 10.1021/ic800199x
_journal_volume 47
_journal_year 2008
_chemical_formula_sum 'C56 H70 Cl7 N12 Nd Ni2 O20 P2 S2'
_chemical_formula_weight 1867.11
_chemical_name_systematic ?
_space_group_IT_number 5
_symmetry_cell_setting monoclinic
_symmetry_space_group_name_Hall 'C 2y'
_symmetry_space_group_name_H-M 'C 1 2 1'
_atom_sites_solution_hydrogens geom
_atom_sites_solution_primary direct
_atom_sites_solution_secondary difmap
_audit_creation_method SHELXL-97
_cell_angle_alpha 90.00
_cell_angle_beta 120.633(2)
_cell_angle_gamma 90.00
_cell_formula_units_Z 2
_cell_length_a 20.9618(18)
_cell_length_b 11.7588(11)
_cell_length_c 17.9361(16)
_cell_measurement_reflns_used 996
_cell_measurement_temperature 223(2)
_cell_measurement_theta_max 28.49
_cell_measurement_theta_min 2.75
_cell_volume 3804.0(6)
_computing_cell_refinement 'Bruker SMART'
_computing_data_collection 'Bruker SMART'
_computing_data_reduction 'Bruker SAINT'
_computing_molecular_graphics 'Bruker SHELXTL'
_computing_publication_material 'Bruker SHELXTL'
_computing_structure_refinement 'SHELXL-97 (Sheldrick, 1997)'
_computing_structure_solution 'SHELXS-97 (Sheldrick, 1990)'
_diffrn_ambient_temperature 223(2)
_diffrn_measured_fraction_theta_full 1.000
_diffrn_measured_fraction_theta_max 1.000
_diffrn_measurement_device_type 'CCD area detector'
_diffrn_measurement_method 'phi and omega scans'
_diffrn_radiation_monochromator graphite
_diffrn_radiation_source 'fine-focus sealed tube'
_diffrn_radiation_type MoK\a
_diffrn_radiation_wavelength 0.71073
_diffrn_reflns_av_R_equivalents 0.0234
_diffrn_reflns_av_sigmaI/netI 0.0529
_diffrn_reflns_limit_h_max 24
_diffrn_reflns_limit_h_min -22
_diffrn_reflns_limit_k_max 13
_diffrn_reflns_limit_k_min -13
_diffrn_reflns_limit_l_max 14
_diffrn_reflns_limit_l_min -21
_diffrn_reflns_number 11333
_diffrn_reflns_theta_full 25.00
_diffrn_reflns_theta_max 25.00
_diffrn_reflns_theta_min 1.32
_exptl_absorpt_coefficient_mu 1.580
_exptl_absorpt_correction_T_max 1.000
_exptl_absorpt_correction_T_min 0.7394
_exptl_absorpt_correction_type empirical
_exptl_crystal_colour green
_exptl_crystal_density_diffrn 1.630
_exptl_crystal_density_method 'not measured'
_exptl_crystal_description hexagonal
_exptl_crystal_F_000 1894
_exptl_crystal_size_max 0.4
_exptl_crystal_size_mid 0.3
_exptl_crystal_size_min 0.2
_refine_diff_density_max 0.942
_refine_diff_density_min -0.716
_refine_diff_density_rms 0.128
_refine_ls_abs_structure_details 'Flack H D (1983), Acta Cryst. A39, 876-881'
_refine_ls_abs_structure_Flack -0.043(13)
_refine_ls_extinction_method none
_refine_ls_goodness_of_fit_ref 1.083
_refine_ls_hydrogen_treatment constr
_refine_ls_matrix_type full
_refine_ls_number_parameters 463
_refine_ls_number_reflns 6520
_refine_ls_number_restraints 7
_refine_ls_restrained_S_all 1.083
_refine_ls_R_factor_all 0.0465
_refine_ls_R_factor_gt 0.0425
_refine_ls_shift/su_max 0.000
_refine_ls_shift/su_mean 0.000
_refine_ls_structure_factor_coef Fsqd
_refine_ls_weighting_details 'calc w=1/[\s^2^(Fo^2^)+(0.0727P)^2^+2.9106P] where P=(Fo^2^+2Fc^2^)/3'
_refine_ls_weighting_scheme calc
_refine_ls_wR_factor_gt 0.1153
_refine_ls_wR_factor_ref 0.1234
_reflns_number_gt 6026
_reflns_number_total 6520
_reflns_threshold_expression >2sigma(I)
_cod_data_source_file ic800199x-file004_04.cif
_cod_data_source_block Ni2Nd
_cod_depositor_comments
;
 Marking attached hydrogen atoms.

 Antanas Vaitkus,
 2017-01-03

The following automatic conversions were performed:
'_symmetry_cell_setting' value 'Monoclinic' changed to 'monoclinic'
according to '/home/saulius/struct/CIF-dictionaries/cif_core.dic'
dictionary named 'cif_core.dic' version 2.4.1 from 2010-06-29.

Automatic conversion script
Id: cif_fix_enum 1527 2010-12-29 10:47:43Z saulius 
;
_cod_database_code 4305022

loop_
_symmetry_equiv_pos_as_xyz
'x, y, z'
'-x, y, -z'
'x+1/2, y+1/2, z'
'-x+1/2, y+1/2, -z'

loop_
_atom_site_label
_atom_site_type_symbol
_atom_site_fract_x
_atom_site_fract_y
_atom_site_fract_z
_atom_site_U_iso_or_equiv
_atom_site_adp_type
_atom_site_occupancy
_atom_site_symmetry_multiplicity
_atom_site_calc_flag
_atom_site_refinement_flags
_atom_site_disorder_assembly
_atom_site_disorder_group
_atom_site_attached_hydrogens
Nd1 Nd 0.5000 0.492495(19) 0.5000 0.02245(12) Uani 1 2 d S . . 0
Ni1 Ni 0.39395(3) 0.48789(9) 0.28237(4) 0.02115(16) Uani 1 1 d . . . 0
P1 P 0.29076(8) 0.48059(15) 0.07120(9) 0.0265(3) Uani 1 1 d . . . 0
S1 S 0.23017(9) 0.47439(14) -0.05310(9) 0.0371(4) Uani 1 1 d . . . 0
N1 N 0.2815(3) 0.6010(5) 0.1137(4) 0.0296(12) Uani 1 1 d . . . 0
N2 N 0.3426(3) 0.6238(4) 0.2000(3) 0.0263(11) Uani 1 1 d . . . 0
N3 N 0.3811(3) 0.4718(4) 0.1068(3) 0.0287(12) Uani 1 1 d . . . 0
N4 N 0.4237(3) 0.4320(4) 0.1953(3) 0.0254(10) Uani 1 1 d . . . 0
N5 N 0.2721(3) 0.3771(4) 0.1192(3) 0.0273(12) Uani 1 1 d . . . 0
N6 N 0.2966(3) 0.3992(4) 0.2098(3) 0.0255(11) Uani 1 1 d . . . 0
O1 O 0.4699(2) 0.6038(3) 0.3679(3) 0.0238(9) Uani 1 1 d . . . 0
O2 O 0.5713(2) 0.7043(4) 0.5045(3) 0.0241(9) Uani 1 1 d . . . 0
O3 O 0.4748(2) 0.3817(3) 0.3705(3) 0.0232(9) Uani 1 1 d . . . 0
O4 O 0.5725(3) 0.2779(4) 0.5092(3) 0.0287(10) Uani 1 1 d . . . 0
O5 O 0.36895(17) 0.4899(4) 0.3800(2) 0.0244(7) Uani 1 1 d . . . 0
O6 O 0.37440(18) 0.5010(5) 0.5269(2) 0.0281(8) Uani 1 1 d . . . 0
C1 C 0.4746(3) 0.7125(5) 0.3611(3) 0.0222(11) Uani 1 1 d . . . 0
C2 C 0.5301(3) 0.7713(5) 0.4326(3) 0.0239(12) Uani 1 1 d . . . 0
C3 C 0.5384(3) 0.8897(5) 0.4304(4) 0.0290(13) Uani 1 1 d . . . 0
H3 H 0.5751 0.9280 0.4797 0.035 Uiso 1 1 calc R . . 0
C4 C 0.4920(3) 0.9501(5) 0.3547(4) 0.0355(15) Uani 1 1 d . . . 0
H4 H 0.4973 1.0293 0.3532 0.043 Uiso 1 1 calc R . . 0
C5 C 0.4386(3) 0.8940(5) 0.2826(4) 0.0334(14) Uani 1 1 d . . . 0
H5 H 0.4089 0.9346 0.2310 0.040 Uiso 1 1 calc R . . 0
C6 C 0.4280(3) 0.7753(5) 0.2852(4) 0.0265(12) Uani 1 1 d . . . 0
C7 C 0.3663(3) 0.7259(5) 0.2084(4) 0.0273(13) Uani 1 1 d . . . 0
H7 H 0.3410 0.7736 0.1598 0.033 Uiso 1 1 calc R . . 0
C8 C 0.6392(3) 0.7488(5) 0.5731(4) 0.0333(14) Uani 1 1 d . . . 0
H8A H 0.6488 0.8223 0.5562 0.050 Uiso 1 1 calc R . . 0
H8B H 0.6794 0.6971 0.5851 0.050 Uiso 1 1 calc R . . 0
H8C H 0.6356 0.7574 0.6246 0.050 Uiso 1 1 calc R . . 0
C9 C 0.2095(4) 0.6369(6) 0.0992(4) 0.0416(16) Uani 1 1 d . . . 0
H9A H 0.2149 0.7081 0.1292 0.062 Uiso 1 1 calc R . . 0
H9B H 0.1903 0.5793 0.1213 0.062 Uiso 1 1 calc R . . 0
H9C H 0.1754 0.6471 0.0376 0.062 Uiso 1 1 calc R . . 0
C11 C 0.5197(3) 0.3098(5) 0.3617(4) 0.0233(12) Uani 1 1 d . . . 0
C12 C 0.5735(3) 0.2508(5) 0.4349(4) 0.0245(12) Uani 1 1 d . . . 0
C13 C 0.6218(3) 0.1766(5) 0.4309(4) 0.0297(13) Uani 1 1 d . . . 0
H13 H 0.6586 0.1407 0.4815 0.036 Uiso 1 1 calc R . . 0
C14 C 0.6164(3) 0.1546(5) 0.3525(4) 0.0345(15) Uani 1 1 d . . . 0
H14 H 0.6484 0.1014 0.3493 0.041 Uiso 1 1 calc R . . 0
C15 C 0.5653(3) 0.2093(5) 0.2799(4) 0.0318(13) Uani 1 1 d . . . 0
H15 H 0.5622 0.1932 0.2269 0.038 Uiso 1 1 calc R . . 0
C16 C 0.5163(3) 0.2904(5) 0.2823(4) 0.0253(12) Uani 1 1 d . . . 0
C17 C 0.4668(3) 0.3499(5) 0.2029(4) 0.0296(13) Uani 1 1 d . . . 0
H17 H 0.4661 0.3263 0.1524 0.035 Uiso 1 1 calc R . . 0
C18 C 0.6101(4) 0.1999(6) 0.5811(4) 0.0369(15) Uani 1 1 d . . . 0
H18A H 0.6054 0.2265 0.6292 0.055 Uiso 1 1 calc R . . 0
H18B H 0.6622 0.1959 0.5987 0.055 Uiso 1 1 calc R . . 0
H18C H 0.5880 0.1250 0.5635 0.055 Uiso 1 1 calc R . . 0
C19 C 0.4202(4) 0.5511(6) 0.0818(4) 0.0455(18) Uani 1 1 d . . . 0
H19A H 0.4722 0.5306 0.1106 0.068 Uiso 1 1 calc R . . 0
H19B H 0.4152 0.6276 0.0986 0.068 Uiso 1 1 calc R . . 0
H19C H 0.3991 0.5481 0.0195 0.068 Uiso 1 1 calc R . . 0
C21 C 0.3114(3) 0.4457(5) 0.3804(4) 0.0259(12) Uani 1 1 d . . . 0
C22 C 0.3118(3) 0.4537(5) 0.4608(4) 0.0274(13) Uani 1 1 d . . . 0
C23 C 0.2526(3) 0.4108(5) 0.4661(4) 0.0329(14) Uani 1 1 d . . . 0
H23 H 0.2531 0.4165 0.5187 0.040 Uiso 1 1 calc R . . 0
C24 C 0.1927(4) 0.3596(6) 0.3955(5) 0.0433(17) Uani 1 1 d . . . 0
H24 H 0.1530 0.3306 0.3999 0.052 Uiso 1 1 calc R . . 0
C25 C 0.1925(3) 0.3520(6) 0.3188(5) 0.0394(16) Uani 1 1 d . . . 0
H25 H 0.1517 0.3179 0.2707 0.047 Uiso 1 1 calc R . . 0
C26 C 0.2512(3) 0.3935(5) 0.3101(4) 0.0300(13) Uani 1 1 d . . . 0
C27 C 0.2466(3) 0.3773(5) 0.2275(4) 0.0315(13) Uani 1 1 d . . . 0
H27 H 0.2019 0.3474 0.1824 0.038 Uiso 1 1 calc R . . 0
C28 C 0.3730(4) 0.5298(6) 0.6028(4) 0.0398(16) Uani 1 1 d . . . 0
H28A H 0.4201 0.5635 0.6448 0.060 Uiso 1 1 calc R . . 0
H28B H 0.3646 0.4617 0.6271 0.060 Uiso 1 1 calc R . . 0
H28C H 0.3334 0.5838 0.5883 0.060 Uiso 1 1 calc R . . 0
C29 C 0.2773(4) 0.2591(6) 0.1011(5) 0.0419(16) Uani 1 1 d . . . 0
H29A H 0.2657 0.2114 0.1367 0.063 Uiso 1 1 calc R . . 0
H29B H 0.3273 0.2428 0.1139 0.063 Uiso 1 1 calc R . . 0
H29C H 0.2425 0.2436 0.0404 0.063 Uiso 1 1 calc R . . 0
Cl1 Cl 0.5000 0.2602(3) 0.0000 0.0584(7) Uani 1 2 d S . . 0
O7 O 0.4868(10) 0.1903(10) -0.0685(7) 0.189(6) Uani 1 1 d . . . 0
O8 O 0.4420(5) 0.3302(12) -0.0159(10) 0.177(6) Uani 1 1 d . . . 0
C1S C 0.6899(4) 0.4716(7) 0.1942(5) 0.062(2) Uani 1 1 d D . . 0
H1SA H 0.6838 0.4434 0.1389 0.074 Uiso 1 1 calc R . . 0
Cl1S Cl 0.77790(14) 0.5280(3) 0.25621(15) 0.0879(9) Uani 1 1 d D . . 0
Cl2S Cl 0.62527(19) 0.5794(4) 0.1721(3) 0.1448(17) Uani 1 1 d D . . 0
Cl3S Cl 0.6788(2) 0.3593(3) 0.2488(2) 0.1205(14) Uani 1 1 d D . . 0
O1S O 0.4234(6) -0.1176(10) -0.0061(8) 0.087(3) Uiso 0.65 1 d P . . 2
O1SA O 0.4458(9) -0.2087(16) -0.0380(12) 0.078(5) Uiso 0.40 1 d P . . 2
O2S O 0.4899(14) -0.086(2) -0.1322(16) 0.089(7) Uiso 0.30 1 d P . . 2
O2SA O 0.4470(11) -0.0460(18) -0.1309(13) 0.083(6) Uiso 0.35 1 d P . . 2
O2SB O 0.5003(17) -0.084(2) -0.0279(18) 0.103(8) Uiso 0.30 1 d P . . 2

loop_
_atom_site_aniso_label
_atom_site_aniso_U_11
_atom_site_aniso_U_22
_atom_site_aniso_U_33
_atom_site_aniso_U_23
_atom_site_aniso_U_13
_atom_site_aniso_U_12
Nd1 0.0266(2) 0.0222(2) 0.01608(19) 0.000 0.00906(16) 0.000
Ni1 0.0262(3) 0.0184(3) 0.0167(3) -0.0002(4) 0.0093(3) -0.0009(4)
P1 0.0334(7) 0.0218(9) 0.0174(6) -0.0008(8) 0.0080(6) -0.0019(8)
S1 0.0488(8) 0.0304(10) 0.0178(7) -0.0014(6) 0.0066(6) -0.0035(7)
N1 0.032(3) 0.027(3) 0.020(3) 0.003(2) 0.006(3) 0.000(2)
N2 0.030(3) 0.024(3) 0.016(2) -0.0006(19) 0.005(2) 0.001(2)
N3 0.035(2) 0.029(3) 0.017(2) 0.002(2) 0.010(2) -0.001(2)
N4 0.027(2) 0.028(3) 0.016(2) 0.004(2) 0.007(2) 0.000(2)
N5 0.038(3) 0.021(3) 0.020(3) -0.004(2) 0.014(3) -0.008(2)
N6 0.031(3) 0.022(2) 0.018(2) 0.0022(19) 0.008(2) 0.000(2)
O1 0.029(2) 0.018(2) 0.026(2) -0.0014(19) 0.015(2) -0.0027(18)
O2 0.024(2) 0.021(2) 0.021(2) -0.0014(18) 0.006(2) -0.0008(18)
O3 0.027(2) 0.022(2) 0.018(2) 0.0017(18) 0.010(2) 0.0038(18)
O4 0.038(3) 0.025(2) 0.020(2) 0.0030(19) 0.012(2) 0.006(2)
O5 0.0257(16) 0.0254(18) 0.0240(17) 0.005(2) 0.0140(14) -0.002(2)
O6 0.0306(18) 0.034(2) 0.0242(17) -0.002(2) 0.0172(16) -0.002(2)
C1 0.027(3) 0.024(3) 0.018(3) -0.003(2) 0.013(2) -0.002(2)
C2 0.026(3) 0.029(3) 0.019(3) 0.001(2) 0.013(3) -0.006(2)
C3 0.028(3) 0.029(3) 0.029(3) -0.006(3) 0.013(3) -0.006(2)
C4 0.039(3) 0.021(3) 0.038(4) 0.000(3) 0.014(3) -0.006(2)
C5 0.037(3) 0.026(3) 0.026(3) 0.007(3) 0.008(3) -0.002(3)
C6 0.032(3) 0.024(3) 0.021(3) -0.004(2) 0.011(3) -0.008(2)
C7 0.032(3) 0.023(3) 0.022(3) 0.005(2) 0.010(3) 0.007(2)
C8 0.025(3) 0.034(4) 0.033(4) 0.002(3) 0.009(3) -0.005(3)
C9 0.035(3) 0.042(4) 0.029(4) -0.004(3) 0.003(3) 0.010(3)
C11 0.026(3) 0.018(3) 0.027(3) -0.005(2) 0.014(3) -0.004(2)
C12 0.030(3) 0.022(3) 0.026(3) -0.002(2) 0.017(3) -0.004(2)
C13 0.033(3) 0.022(3) 0.035(3) 0.003(3) 0.018(3) -0.001(2)
C14 0.036(3) 0.028(3) 0.045(4) 0.008(3) 0.024(3) 0.011(3)
C15 0.040(3) 0.029(3) 0.029(3) 0.000(3) 0.019(3) 0.003(3)
C16 0.028(3) 0.022(3) 0.027(3) -0.001(2) 0.016(3) -0.003(2)
C17 0.037(3) 0.026(3) 0.029(3) -0.003(3) 0.020(3) -0.003(3)
C18 0.053(4) 0.027(3) 0.024(3) 0.004(3) 0.015(3) 0.003(3)
C19 0.054(4) 0.052(4) 0.027(4) 0.013(3) 0.018(3) -0.011(3)
C21 0.028(3) 0.023(3) 0.024(3) 0.003(2) 0.011(3) 0.005(2)
C22 0.031(3) 0.025(3) 0.033(3) 0.004(2) 0.022(3) 0.006(2)
C23 0.042(3) 0.030(3) 0.037(4) -0.003(3) 0.028(3) 0.000(3)
C24 0.033(3) 0.050(4) 0.055(5) -0.007(4) 0.028(4) -0.007(3)
C25 0.030(3) 0.042(4) 0.040(4) -0.005(3) 0.013(3) -0.007(3)
C26 0.027(3) 0.030(3) 0.032(3) 0.002(3) 0.015(3) 0.000(2)
C27 0.032(3) 0.027(3) 0.028(3) -0.007(3) 0.010(3) -0.009(3)
C28 0.044(4) 0.046(4) 0.033(3) -0.010(3) 0.022(3) -0.004(3)
C29 0.061(4) 0.030(3) 0.031(4) -0.004(3) 0.021(3) -0.012(3)
Cl1 0.0716(18) 0.0705(18) 0.0443(15) 0.000 0.0377(15) 0.000
O7 0.396(19) 0.126(9) 0.104(7) 0.016(7) 0.170(11) 0.068(12)
O8 0.077(6) 0.183(12) 0.231(14) -0.075(11) 0.048(7) 0.017(7)
C1S 0.061(4) 0.075(7) 0.061(5) -0.017(5) 0.039(4) -0.014(4)
Cl1S 0.0824(15) 0.121(3) 0.0528(13) -0.0156(13) 0.0292(12) -0.0469(15)
Cl2S 0.088(2) 0.125(3) 0.198(4) -0.047(3) 0.056(3) 0.027(2)
Cl3S 0.201(4) 0.0846(19) 0.134(3) -0.039(2) 0.128(3) -0.072(2)

loop_
_atom_type_symbol
_atom_type_description
_atom_type_scat_dispersion_real
_atom_type_scat_dispersion_imag
_atom_type_scat_source
C C 0.0033 0.0016 'International Tables Vol C Tables 4.2.6.8 and 6.1.1.4'
H H 0.0000 0.0000 'International Tables Vol C Tables 4.2.6.8 and 6.1.1.4'
N N 0.0061 0.0033 'International Tables Vol C Tables 4.2.6.8 and 6.1.1.4'
O O 0.0106 0.0060 'International Tables Vol C Tables 4.2.6.8 and 6.1.1.4'
P P 0.1023 0.0942 'International Tables Vol C Tables 4.2.6.8 and 6.1.1.4'
S S 0.1246 0.1234 'International Tables Vol C Tables 4.2.6.8 and 6.1.1.4'
Cl Cl 0.1484 0.1585 'International Tables Vol C Tables 4.2.6.8 and 6.1.1.4'
Ni Ni 0.3393 1.1124 'International Tables Vol C Tables 4.2.6.8 and 6.1.1.4'
Nd Nd -0.1943 3.0179 'International Tables Vol C Tables 4.2.6.8 and 6.1.1.4'

loop_
_geom_angle_atom_site_label_1
_geom_angle_atom_site_label_2
_geom_angle_atom_site_label_3
_geom_angle
_geom_angle_site_symmetry_1
_geom_angle_site_symmetry_3
_geom_angle_publ_flag
O3 Nd1 O3 116.48(19) . 2_656 ?
O3 Nd1 O5 64.33(13) . . ?
O3 Nd1 O5 114.84(13) 2_656 . ?
O3 Nd1 O5 114.84(13) . 2_656 ?
O3 Nd1 O5 64.33(13) 2_656 2_656 ?
O5 Nd1 O5 178.6(2) . 2_656 ?
O3 Nd1 O1 178.00(16) . 2_656 ?
O3 Nd1 O1 63.51(10) 2_656 2_656 ?
O5 Nd1 O1 117.60(13) . 2_656 ?
O5 Nd1 O1 63.24(13) 2_656 2_656 ?
O3 Nd1 O1 63.51(10) . . ?
O3 Nd1 O1 178.00(16) 2_656 . ?
O5 Nd1 O1 63.24(13) . . ?
O5 Nd1 O1 117.60(14) 2_656 . ?
O1 Nd1 O1 116.59(19) 2_656 . ?
O3 Nd1 O2 109.90(13) . . ?
O3 Nd1 O2 124.65(13) 2_656 . ?
O5 Nd1 O2 111.35(14) . . ?
O5 Nd1 O2 69.95(14) 2_656 . ?
O1 Nd1 O2 69.10(13) 2_656 . ?
O1 Nd1 O2 56.58(13) . . ?
O3 Nd1 O2 124.65(13) . 2_656 ?
O3 Nd1 O2 109.90(13) 2_656 2_656 ?
O5 Nd1 O2 69.95(14) . 2_656 ?
O5 Nd1 O2 111.35(14) 2_656 2_656 ?
O1 Nd1 O2 56.58(13) 2_656 2_656 ?
O1 Nd1 O2 69.10(13) . 2_656 ?
O2 Nd1 O2 60.62(17) . 2_656 ?
O3 Nd1 O4 68.56(13) . 2_656 ?
O3 Nd1 O4 56.75(13) 2_656 2_656 ?
O5 Nd1 O4 67.91(14) . 2_656 ?
O5 Nd1 O4 110.77(15) 2_656 2_656 ?
O1 Nd1 O4 112.44(13) 2_656 2_656 ?
O1 Nd1 O4 122.05(13) . 2_656 ?
O2 Nd1 O4 178.45(15) . 2_656 ?
O2 Nd1 O4 119.94(9) 2_656 2_656 ?
O3 Nd1 O4 56.75(13) . . ?
O3 Nd1 O4 68.56(13) 2_656 . ?
O5 Nd1 O4 110.77(15) . . ?
O5 Nd1 O4 67.91(14) 2_656 . ?
O1 Nd1 O4 122.05(13) 2_656 . ?
O1 Nd1 O4 112.44(13) . . ?
O2 Nd1 O4 119.94(9) . . ?
O2 Nd1 O4 178.45(15) 2_656 . ?
O4 Nd1 O4 59.55(18) 2_656 . ?
O3 Nd1 O6 68.94(13) . 2_656 ?
O3 Nd1 O6 113.31(12) 2_656 2_656 ?
O5 Nd1 O6 123.51(9) . 2_656 ?
O5 Nd1 O6 56.55(10) 2_656 2_656 ?
O1 Nd1 O6 109.14(13) 2_656 2_656 ?
O1 Nd1 O6 68.64(12) . 2_656 ?
O2 Nd1 O6 58.33(13) . 2_656 ?
O2 Nd1 O6 117.73(14) 2_656 2_656 ?
O4 Nd1 O6 120.78(14) 2_656 2_656 ?
O4 Nd1 O6 63.14(14) . 2_656 ?
O3 Nd1 O6 113.31(12) . . ?
O3 Nd1 O6 68.94(13) 2_656 . ?
O5 Nd1 O6 56.55(10) . . ?
O5 Nd1 O6 123.51(9) 2_656 . ?
O1 Nd1 O6 68.64(12) 2_656 . ?
O1 Nd1 O6 109.14(13) . . ?
O2 Nd1 O6 117.73(14) . . ?
O2 Nd1 O6 58.33(13) 2_656 . ?
O4 Nd1 O6 63.14(14) 2_656 . ?
O4 Nd1 O6 120.78(14) . . ?
O6 Nd1 O6 176.0(2) 2_656 . ?
O3 Ni1 N6 110.04(19) . . ?
O3 Ni1 N4 86.53(18) . . ?
N6 Ni1 N4 86.83(19) . . ?
O3 Ni1 O1 78.90(13) . . ?
N6 Ni1 O1 160.98(18) . . ?
N4 Ni1 O1 110.91(17) . . ?
O3 Ni1 N2 161.21(18) . . ?
N6 Ni1 N2 87.30(18) . . ?
N4 Ni1 N2 87.30(19) . . ?
O1 Ni1 N2 86.79(19) . . ?
O3 Ni1 O5 79.68(16) . . ?
N6 Ni1 O5 86.77(17) . . ?
N4 Ni1 O5 161.8(2) . . ?
O1 Ni1 O5 78.20(16) . . ?
N2 Ni1 O5 109.41(19) . . ?
O3 Ni1 Nd1 46.99(12) . . ?
N6 Ni1 Nd1 126.66(13) . . ?
N4 Ni1 Nd1 127.41(13) . . ?
O1 Ni1 Nd1 47.46(12) . . ?
N2 Ni1 Nd1 127.71(14) . . ?
O5 Ni1 Nd1 47.21(9) . . ?
N5 P1 N3 106.3(3) . . ?
N5 P1 N1 105.9(2) . . ?
N3 P1 N1 104.6(3) . . ?
N5 P1 S1 112.6(2) . . ?
N3 P1 S1 113.08(18) . . ?
N1 P1 S1 113.6(2) . . ?
N2 N1 C9 114.2(5) . . ?
N2 N1 P1 113.7(4) . . ?
C9 N1 P1 121.1(5) . . ?
C7 N2 N1 112.3(5) . . ?
C7 N2 Ni1 127.8(4) . . ?
N1 N2 Ni1 118.4(4) . . ?
N4 N3 C19 114.6(4) . . ?
N4 N3 P1 112.7(3) . . ?
C19 N3 P1 123.4(4) . . ?
C17 N4 N3 111.6(5) . . ?
C17 N4 Ni1 128.9(4) . . ?
N3 N4 Ni1 118.2(3) . . ?
C29 N5 N6 113.5(5) . . ?
C29 N5 P1 121.8(5) . . ?
N6 N5 P1 114.1(4) . . ?
C27 N6 N5 112.1(5) . . ?
C27 N6 Ni1 128.7(4) . . ?
N5 N6 Ni1 117.9(3) . . ?
C1 O1 Ni1 130.5(4) . . ?
C1 O1 Nd1 128.0(4) . . ?
Ni1 O1 Nd1 94.91(15) . . ?
C2 O2 C8 118.2(5) . . ?
C2 O2 Nd1 113.5(3) . . ?
C8 O2 Nd1 128.1(3) . . ?
C11 O3 Ni1 130.7(4) . . ?
C11 O3 Nd1 128.2(4) . . ?
Ni1 O3 Nd1 95.75(16) . . ?
C12 O4 C18 116.4(5) . . ?
C12 O4 Nd1 114.2(3) . . ?
C18 O4 Nd1 129.3(4) . . ?
C21 O5 Ni1 128.9(3) . . ?
C21 O5 Nd1 127.8(3) . . ?
Ni1 O5 Nd1 95.06(11) . . ?
C22 O6 C28 116.8(4) . . ?
C22 O6 Nd1 113.2(3) . . ?
C28 O6 Nd1 129.1(3) . . ?
O1 C1 C2 118.0(5) . . ?
O1 C1 C6 124.0(5) . . ?
C2 C1 C6 118.0(5) . . ?
O2 C2 C1 114.1(5) . . ?
O2 C2 C3 124.4(5) . . ?
C1 C2 C3 121.4(5) . . ?
C4 C3 C2 119.7(5) . . ?
C5 C4 C3 120.1(6) . . ?
C4 C5 C6 120.5(6) . . ?
C1 C6 C5 120.2(5) . . ?
C1 C6 C7 123.5(5) . . ?
C5 C6 C7 116.3(5) . . ?
N2 C7 C6 126.5(5) . . ?
O3 C11 C12 118.9(5) . . ?
O3 C11 C16 123.2(5) . . ?
C12 C11 C16 118.0(5) . . ?
C13 C12 O4 125.0(5) . . ?
C13 C12 C11 122.0(5) . . ?
O4 C12 C11 112.9(5) . . ?
C12 C13 C14 119.8(6) . . ?
C15 C14 C13 120.3(6) . . ?
C14 C15 C16 121.5(6) . . ?
C11 C16 C15 118.4(5) . . ?
C11 C16 C17 124.0(5) . . ?
C15 C16 C17 117.7(5) . . ?
N4 C17 C16 125.7(5) . . ?
O5 C21 C26 125.4(5) . . ?
O5 C21 C22 116.2(5) . . ?
C26 C21 C22 118.4(5) . . ?
O6 C22 C23 126.1(5) . . ?
O6 C22 C21 114.1(5) . . ?
C23 C22 C21 119.7(6) . . ?
C24 C23 C22 121.4(6) . . ?
C25 C24 C23 118.9(6) . . ?
C24 C25 C26 122.1(6) . . ?
C21 C26 C25 119.6(6) . . ?
C21 C26 C27 122.8(5) . . ?
C25 C26 C27 117.6(6) . . ?
N6 C27 C26 126.7(5) . . ?
O8 Cl1 O8 106.2(11) 2_655 . ?
O8 Cl1 O7 107.2(9) 2_655 . ?
O8 Cl1 O7 114.6(8) . . ?
O8 Cl1 O7 114.6(8) 2_655 2_655 ?
O8 Cl1 O7 107.2(9) . 2_655 ?
O7 Cl1 O7 107.2(9) . 2_655 ?
Cl1S C1S Cl3S 109.6(5) . . ?
Cl1S C1S Cl2S 108.5(5) . . ?
Cl3S C1S Cl2S 111.6(4) . . ?
O1SA O1S O2SB 81.7(14) . 2_655 ?
O1S O1SA O2SB 70.4(13) . . ?
O2SA O2S O2SB 67(2) . . ?
O2S O2SA O2SB 79(2) . . ?
O2SB O2SB O1S 99(4) 2_655 2_655 ?
O2SB O2SB O2SA 140(4) 2_655 . ?
O1S O2SB O2SA 120.9(18) 2_655 . ?
O2SB O2SB O2S 173(5) 2_655 . ?
O1S O2SB O2S 87.4(16) 2_655 . ?
O2SA O2SB O2S 34.5(10) . . ?
O2SB O2SB O1SA 77(2) 2_655 . ?
O1S O2SB O1SA 108.8(19) 2_655 . ?
O2SA O2SB O1SA 94.1(17) . . ?
O2S O2SB O1SA 98.7(17) . . ?

loop_
_geom_bond_atom_site_label_1
_geom_bond_atom_site_label_2
_geom_bond_distance
_geom_bond_site_symmetry_2
_geom_bond_publ_flag
Nd1 O3 2.475(4) . ?
Nd1 O3 2.475(4) 2_656 ?
Nd1 O5 2.481(3) . ?
Nd1 O5 2.481(3) 2_656 ?
Nd1 O1 2.490(4) 2_656 ?
Nd1 O1 2.490(4) . ?
Nd1 O2 2.885(4) . ?
Nd1 O2 2.885(4) 2_656 ?
Nd1 O4 2.907(4) 2_656 ?
Nd1 O4 2.907(4) . ?
Nd1 O6 2.911(3) 2_656 ?
Nd1 O6 2.911(3) . ?
Ni1 O3 2.049(4) . ?
Ni1 N6 2.059(5) . ?
Ni1 N4 2.062(5) . ?
Ni1 O1 2.063(4) . ?
Ni1 N2 2.068(5) . ?
Ni1 O5 2.069(3) . ?
P1 N5 1.649(5) . ?
P1 N3 1.665(5) . ?
P1 N1 1.666(6) . ?
P1 S1 1.9243(19) . ?
N1 N2 1.445(7) . ?
N1 C9 1.457(9) . ?
N2 C7 1.277(8) . ?
N3 N4 1.446(6) . ?
N3 C19 1.454(8) . ?
N4 C17 1.282(8) . ?
N5 C29 1.443(8) . ?
N5 N6 1.457(7) . ?
N6 C27 1.267(8) . ?
O1 C1 1.293(7) . ?
O2 C2 1.376(7) . ?
O2 C8 1.424(7) . ?
O3 C11 1.332(7) . ?
O4 C12 1.380(7) . ?
O4 C18 1.445(7) . ?
O5 C21 1.317(7) . ?
O6 C22 1.361(7) . ?
O6 C28 1.416(7) . ?
C1 C2 1.399(8) . ?
C1 C6 1.413(8) . ?
C2 C3 1.406(8) . ?
C3 C4 1.396(9) . ?
C4 C5 1.374(9) . ?
C5 C6 1.418(8) . ?
C6 C7 1.447(8) . ?
C11 C12 1.403(8) . ?
C11 C16 1.409(8) . ?
C12 C13 1.366(8) . ?
C13 C14 1.378(9) . ?
C14 C15 1.355(9) . ?
C15 C16 1.416(8) . ?
C16 C17 1.445(8) . ?
C21 C26 1.393(8) . ?
C21 C22 1.442(8) . ?
C22 C23 1.386(8) . ?
C23 C24 1.386(9) . ?
C24 C25 1.376(10) . ?
C25 C26 1.404(9) . ?
C26 C27 1.446(9) . ?
Cl1 O8 1.373(10) 2_655 ?
Cl1 O8 1.373(10) . ?
Cl1 O7 1.383(9) . ?
Cl1 O7 1.383(9) 2_655 ?
C1S Cl1S 1.728(7) . ?
C1S Cl3S 1.730(8) . ?
C1S Cl2S 1.747(8) . ?
O1S O1SA 1.40(2) . ?
O1S O2SB 1.45(3) 2_655 ?
O1SA O2SB 1.81(3) . ?
O2S O2SA 1.02(3) . ?
O2S O2SB 1.77(3) . ?
O2SA O2SB 1.66(3) . ?
O2SB O2SB 1.01(5) 2_655 ?
O2SB O1S 1.45(3) 2_655 ?
